data_7042465
loop_
_publ_author_name
'Mao, Nannan'
'Zhang, Biquan'
'Yu, Fan'
'Chen, Xi'
'Zhuang, Gui-Lin'
'Wang, Zhenxing'
'Ouyang, Zhongwen'
'Zhang, Tianle'
'Li, Bao'

_publ_section_title
;
 Embedding 1D or 2D cobalt-carboxylate substrates in 3D coordination
 polymers exhibiting slow magnetic relaxation behaviors: crystal
 structures, high-field EPR, and magnetic studies.
;
_journal_issue 14
_journal_name_full 'Dalton transactions (Cambridge, England : 2003)'
_journal_page_first 4786
_journal_page_last 4795
_journal_paper_doi 10.1039/c7dt00168a
_journal_volume 46
_journal_year 2017
_chemical_formula_sum 'C6 H6 Co N2 O5'
_chemical_formula_weight 245.06
_space_group_crystal_system monoclinic
_space_group_IT_number 14
_space_group_name_Hall '-P 2yn'
_space_group_name_H-M_alt 'P 1 21/n 1'
_symmetry_space_group_name_Hall '-P 2yn'
_symmetry_space_group_name_H-M 'P 1 21/n 1'
_atom_sites_solution_hydrogens mixed
_audit_creation_method SHELXL-2014/7
_audit_update_record
;
2016-10-10 deposited with the CCDC.
2017-03-13 downloaded from the CCDC.
;
_cell_angle_alpha 90
_cell_angle_beta 104.7218(13)
_cell_angle_gamma 90
_cell_formula_units_Z 4
_cell_length_a 6.5261(10)
_cell_length_b 12.536(2)
_cell_length_c 9.6629(15)
_cell_measurement_reflns_used 1351
_cell_measurement_temperature 298(2)
_cell_measurement_theta_max 0.836
_cell_measurement_theta_min 0.764
_cell_volume 764.6(2)
_computing_structure_refinement 'SHELXL-2014/7 (Sheldrick, 2014)'
_diffrn_ambient_temperature 298(2)
_diffrn_measured_fraction_theta_full 0.996
_diffrn_measured_fraction_theta_max 0.996
_diffrn_measurement_device_type BRUKER
_diffrn_radiation_type MoK\a
_diffrn_radiation_wavelength 0.710
_diffrn_reflns_av_R_equivalents 0.0227
_diffrn_reflns_av_unetI/netI 0.0235
_diffrn_reflns_Laue_measured_fraction_full 0.996
_diffrn_reflns_Laue_measured_fraction_max 0.996
_diffrn_reflns_limit_h_max 7
_diffrn_reflns_limit_h_min -6
_diffrn_reflns_limit_k_max 14
_diffrn_reflns_limit_k_min -14
_diffrn_reflns_limit_l_max 11
_diffrn_reflns_limit_l_min -11
_diffrn_reflns_number 4368
_diffrn_reflns_point_group_measured_fraction_full 0.996
_diffrn_reflns_point_group_measured_fraction_max 0.996
_diffrn_reflns_theta_full 24.993
_diffrn_reflns_theta_max 24.993
_diffrn_reflns_theta_min 2.716
_exptl_absorpt_coefficient_mu 2.246
_exptl_crystal_colour red
_exptl_crystal_density_diffrn 2.094
_exptl_crystal_description block
_exptl_crystal_F_000 472
_exptl_crystal_size_max 0.150
_exptl_crystal_size_mid 0.100
_exptl_crystal_size_min 0.080
_refine_diff_density_max 0.591
_refine_diff_density_min -0.636
_refine_diff_density_rms 0.075
_refine_ls_extinction_method none
_refine_ls_goodness_of_fit_ref 1.019
_refine_ls_hydrogen_treatment constr
_refine_ls_matrix_type full
_refine_ls_number_parameters 128
_refine_ls_number_reflns 1345
_refine_ls_number_restraints 0
_refine_ls_restrained_S_all 1.019
_refine_ls_R_factor_all 0.0312
_refine_ls_R_factor_gt 0.0263
_refine_ls_shift/su_max 0.001
_refine_ls_shift/su_mean 0.000
_refine_ls_structure_factor_coef Fsqd
_refine_ls_weighting_details 'w=1/[\s^2^(Fo^2^)+(0.0400P)^2^+0.8010P] where P=(Fo^2^+2Fc^2^)/3'
_refine_ls_weighting_scheme calc
_refine_ls_wR_factor_gt 0.0677
_refine_ls_wR_factor_ref 0.0708
_reflns_Friedel_coverage 0.000
_reflns_number_gt 1201
_reflns_number_total 1345
_reflns_threshold_expression 'I > 2\s(I)'
_cod_data_source_file c7dt00168a2.cif
_cod_data_source_block compound2
_cod_depositor_comments 'Adding full bibliography for 7042465--7042466.cif.'
_cod_database_code 7042465
_shelx_shelxl_version_number 2014/7
_shelx_space_group_comment
;
The symmetry employed for this shelxl refinement is uniquely defined
by the following loop, which should always be used as a source of
symmetry information in preference to the above space-group names.
They are only intended as comments.
;
_shelx_estimated_absorpt_t_min 0.729
_shelx_estimated_absorpt_t_max 0.841

loop_
_space_group_symop_operation_xyz
'x, y, z'
'-x+1/2, y+1/2, -z+1/2'
'-x, -y, -z'
'x-1/2, -y-1/2, z-1/2'

loop_
_atom_site_label
_atom_site_type_symbol
_atom_site_fract_x
_atom_site_fract_y
_atom_site_fract_z
_atom_site_U_iso_or_equiv
_atom_site_adp_type
_atom_site_occupancy
_atom_site_site_symmetry_order
_atom_site_calc_flag
_atom_site_refinement_flags_posn
_atom_site_refinement_flags_adp
Co1 Co 1.05840(6) 0.32245(3) 0.02212(3) 0.01576(14) Uani 1 1 d . .
O1 O 0.6094(3) 0.75206(14) 0.67587(18) 0.0191(4) Uani 1 1 d . .
O4 O 0.7808(3) 0.40785(16) 0.02025(19) 0.0247(5) Uani 1 1 d . .
N1 N 0.5511(4) 0.67849(17) 0.4103(2) 0.0200(5) Uani 1 1 d . .
N2 N 0.6537(4) 0.52979(17) 0.3286(2) 0.0169(5) Uani 1 1 d . .
C3 C 0.5386(5) 0.6201(2) 0.2959(3) 0.0219(6) Uani 1 1 d . .
H3 H 0.4609 0.6384 0.2043 0.026 Uiso 1 1 calc R U
C2 C 0.6785(4) 0.6221(2) 0.5225(3) 0.0152(5) Uani 1 1 d . .
C4 C 0.7418(4) 0.5298(2) 0.4723(3) 0.0171(6) Uani 1 1 d . .
H4 H 0.8279 0.4773 0.5254 0.020 Uiso 1 1 calc R U
C15 C 0.6701(5) 0.4464(2) 0.2258(3) 0.0220(6) Uani 1 1 d . .
H15A H 0.5294 0.4187 0.1836 0.026 Uiso 1 1 calc R U
H15B H 0.7545 0.3884 0.2774 0.026 Uiso 1 1 calc R U
C1 C 0.7089(4) 0.6665(2) 0.6673(3) 0.0150(6) Uani 1 1 d . .
C5 C 0.7670(4) 0.4813(2) 0.1058(3) 0.0168(6) Uani 1 1 d . .
O5 O 1.3636(3) 0.23331(16) 0.0416(2) 0.0290(5) Uani 1 1 d . .
H5A H 1.3409 0.1730 -0.0047 0.043 Uiso 1 1 d R U
H5B H 1.4236 0.2194 0.1311 0.043 Uiso 1 1 d R U
O2 O 0.8247(3) 0.61766(14) 0.77154(19) 0.0205(4) Uani 1 1 d . .
O3 O 0.8142(3) 0.57659(15) 0.0989(2) 0.0261(5) Uani 1 1 d . .

loop_
_atom_site_aniso_label
_atom_site_aniso_U_11
_atom_site_aniso_U_22
_atom_site_aniso_U_33
_atom_site_aniso_U_23
_atom_site_aniso_U_13
_atom_site_aniso_U_12
Co1 0.0209(2) 0.0145(2) 0.0124(2) -0.00088(13) 0.00513(15) -0.00175(14)
O1 0.0255(11) 0.0167(10) 0.0151(9) -0.0009(7) 0.0048(8) 0.0027(8)
O4 0.0242(11) 0.0329(12) 0.0154(10) -0.0073(8) 0.0022(8) 0.0069(9)
N1 0.0264(14) 0.0196(12) 0.0140(11) 0.0001(9) 0.0049(10) 0.0058(10)
N2 0.0218(12) 0.0171(11) 0.0145(11) -0.0027(9) 0.0094(9) -0.0001(9)
C3 0.0284(16) 0.0230(15) 0.0136(13) 0.0019(11) 0.0037(11) 0.0061(12)
C2 0.0142(14) 0.0167(13) 0.0149(13) 0.0021(10) 0.0038(10) -0.0006(11)
C4 0.0166(14) 0.0177(13) 0.0166(13) 0.0012(10) 0.0037(11) 0.0009(11)
C15 0.0321(17) 0.0166(14) 0.0205(14) -0.0053(11) 0.0126(12) -0.0028(12)
C1 0.0135(14) 0.0165(13) 0.0148(13) 0.0002(10) 0.0030(11) -0.0038(11)
C5 0.0152(14) 0.0217(14) 0.0126(12) 0.0006(10) 0.0015(10) 0.0035(11)
O5 0.0368(13) 0.0271(11) 0.0222(10) -0.0055(8) 0.0060(9) 0.0065(9)
O2 0.0247(11) 0.0203(10) 0.0141(9) -0.0005(8) 0.0007(8) 0.0037(8)
O3 0.0356(12) 0.0206(11) 0.0272(11) 0.0023(8) 0.0172(9) -0.0037(9)

loop_
_atom_type_symbol
_atom_type_description
_atom_type_scat_dispersion_real
_atom_type_scat_dispersion_imag
_atom_type_scat_source
C C 0.0033 0.0016 'International Tables Vol C Tables 4.2.6.8 and 6.1.1.4'
H H 0.0000 0.0000 'International Tables Vol C Tables 4.2.6.8 and 6.1.1.4'
O O 0.0106 0.0060 'International Tables Vol C Tables 4.2.6.8 and 6.1.1.4'
N N 0.0061 0.0033 'International Tables Vol C Tables 4.2.6.8 and 6.1.1.4'
Co Co 0.3494 0.9721 'International Tables Vol C Tables 4.2.6.8 and 6.1.1.4'

loop_
_geom_angle_atom_site_label_1
_geom_angle_atom_site_label_2
_geom_angle_atom_site_label_3
_geom_angle
_geom_angle_site_symmetry_1
_geom_angle_site_symmetry_3
O3 Co1 O2 102.81(8) 3_765 3_766
O3 Co1 O4 98.93(8) 3_765 .
O2 Co1 O4 85.98(7) 3_766 .
O3 Co1 N1 158.50(8) 3_765 2_645
O2 Co1 N1 94.73(8) 3_766 2_645
O4 Co1 N1 94.56(9) . 2_645
O3 Co1 O1 86.19(7) 3_765 2_645
O2 Co1 O1 169.66(7) 3_766 2_645
O4 Co1 O1 87.60(7) . 2_645
N1 Co1 O1 77.69(8) 2_645 2_645
O3 Co1 O5 82.81(8) 3_765 .
O2 Co1 O5 89.87(7) 3_766 .
O4 Co1 O5 175.77(7) . .
N1 Co1 O5 84.92(9) 2_645 .
O1 Co1 O5 96.37(7) 2_645 .
C1 O1 Co1 116.44(15) . 2_655
C5 O4 Co1 125.02(17) . .
C3 N1 C2 105.8(2) . .
C3 N1 Co1 141.91(19) . 2_655
C2 N1 Co1 112.29(17) . 2_655
C3 N2 C4 107.7(2) . .
C3 N2 C15 124.8(2) . .
C4 N2 C15 127.4(2) . .
N1 C3 N2 111.0(2) . .
N1 C3 H3 124.5 . .
N2 C3 H3 124.5 . .
C4 C2 N1 109.4(2) . .
C4 C2 C1 133.0(2) . .
N1 C2 C1 117.5(2) . .
C2 C4 N2 106.0(2) . .
C2 C4 H4 127.0 . .
N2 C4 H4 127.0 . .
N2 C15 C5 115.4(2) . .
N2 C15 H15A 108.4 . .
C5 C15 H15A 108.4 . .
N2 C15 H15B 108.4 . .
C5 C15 H15B 108.4 . .
H15A C15 H15B 107.5 . .
O2 C1 O1 125.1(2) . .
O2 C1 C2 119.2(2) . .
O1 C1 C2 115.7(2) . .
O3 C5 O4 127.7(2) . .
O3 C5 C15 118.4(2) . .
O4 C5 C15 113.8(2) . .
Co1 O5 H5A 110.9 . .
Co1 O5 H5B 110.3 . .
H5A O5 H5B 108.1 . .
C1 O2 Co1 126.28(17) . 3_766
C5 O3 Co1 140.56(18) . 3_765

loop_
_geom_bond_atom_site_label_1
_geom_bond_atom_site_label_2
_geom_bond_distance
_geom_bond_site_symmetry_2
Co1 O3 2.0384(19) 3_765
Co1 O2 2.0852(18) 3_766
Co1 O4 2.101(2) .
Co1 N1 2.105(2) 2_645
Co1 O1 2.1385(18) 2_645
Co1 O5 2.250(2) .
O1 C1 1.268(3) .
O1 Co1 2.1385(18) 2_655
O4 C5 1.256(3) .
N1 C3 1.311(3) .
N1 C2 1.382(3) .
N1 Co1 2.105(2) 2_655
N2 C3 1.351(4) .
N2 C4 1.362(3) .
N2 C15 1.465(3) .
C3 H3 0.9300 .
C2 C4 1.359(4) .
C2 C1 1.472(4) .
C4 H4 0.9300 .
C15 C5 1.519(4) .
C15 H15A 0.9700 .
C15 H15B 0.9700 .
C1 O2 1.254(3) .
C5 O3 1.239(3) .
O5 H5A 0.8724 .
O5 H5B 0.8717 .
O2 Co1 2.0852(18) 3_766
O3 Co1 2.0384(19) 3_765

loop_
_geom_torsion_atom_site_label_1
_geom_torsion_atom_site_label_2
_geom_torsion_atom_site_label_3
_geom_torsion_atom_site_label_4
_geom_torsion
_geom_torsion_site_symmetry_1
_geom_torsion_site_symmetry_4
C2 N1 C3 N2 -0.8(3) . .
Co1 N1 C3 N2 -179.3(2) 2_655 .
C4 N2 C3 N1 1.0(3) . .
C15 N2 C3 N1 178.8(2) . .
C3 N1 C2 C4 0.3(3) . .
Co1 N1 C2 C4 179.29(17) 2_655 .
C3 N1 C2 C1 -176.2(2) . .
Co1 N1 C2 C1 2.8(3) 2_655 .
N1 C2 C4 N2 0.3(3) . .
C1 C2 C4 N2 176.0(3) . .
C3 N2 C4 C2 -0.7(3) . .
C15 N2 C4 C2 -178.5(2) . .
C3 N2 C15 C5 61.8(4) . .
C4 N2 C15 C5 -120.9(3) . .
Co1 O1 C1 O2 175.9(2) 2_655 .
Co1 O1 C1 C2 -5.5(3) 2_655 .
C4 C2 C1 O2 5.0(5) . .
N1 C2 C1 O2 -179.5(2) . .
C4 C2 C1 O1 -173.6(3) . .
N1 C2 C1 O1 1.8(4) . .
Co1 O4 C5 O3 82.5(3) . .
Co1 O4 C5 C15 -100.8(2) . .
N2 C15 C5 O3 -3.6(4) . .
N2 C15 C5 O4 179.4(2) . .
O1 C1 O2 Co1 -14.8(4) . 3_766
C2 C1 O2 Co1 166.70(17) . 3_766
O4 C5 O3 Co1 -3.4(5) . 3_765
C15 C5 O3 Co1 179.9(2) . 3_765
